data_2009704
loop_
_publ_author_name
'Feeder, N.'
'Jones, W.'

_publ_section_title
;
 Trimellitimide (C~9~H~5~NO~4~) and <i>N</i>-ethyltrimellitimide
 (C~11~H~9~NO~4~)
;
_journal_issue 5
_journal_name_full 'Acta Crystallographica Section C'
_journal_page_first 824
_journal_page_last 827
_journal_paper_doi 10.1107/S0108270193010893
_journal_volume 50
_journal_year 1994
_chemical_formula_sum 'C9 H5 N O4'
_chemical_formula_weight 191.15
_space_group_IT_number 2
_space_group_name_Hall '-P 1'
_space_group_name_H-M_alt 'P -1'
_symmetry_cell_setting triclinic
_symmetry_space_group_name_Hall '-P 1'
_symmetry_space_group_name_H-M 'P -1'
_atom_type_scat_source IntTabIV
_cell_angle_alpha 70.44(2)
_cell_angle_beta 73.90(2)
_cell_angle_gamma 76.42(3)
_cell_formula_units_Z 2
_cell_length_a 6.537(4)
_cell_length_b 8.161(3)
_cell_length_c 8.450(6)
_cell_measurement_reflns_used 25
_cell_measurement_temperature 295
_cell_measurement_theta_max 15
_cell_measurement_theta_min 10
_cell_volume 403.1(4)
_diffrn_measurement_device 'Enraf-Nonius CAD4 four circle'
_diffrn_measurement_method \w/2\q
_diffrn_radiation_type 'Mo K\a'
_diffrn_radiation_wavelength 0.71069
_diffrn_reflns_av_R_equivalents 0.0302
_diffrn_reflns_limit_h_max 17
_diffrn_reflns_limit_h_min -17
_diffrn_reflns_limit_k_max 12
_diffrn_reflns_limit_k_min -12
_diffrn_reflns_limit_l_max 8
_diffrn_reflns_limit_l_min 0
_diffrn_reflns_number 2107
_diffrn_reflns_theta_max 28
_diffrn_standards_interval_count 100
_diffrn_standards_interval_time 60
_diffrn_standards_number 2
_exptl_absorpt_coefficient_mu 0.12
_exptl_absorpt_correction_type none
_exptl_crystal_colour 'White, transparent'
_exptl_crystal_density_diffrn 1.574
_exptl_crystal_description Cuboid
_exptl_crystal_F_000 196
_exptl_crystal_size_max 0.1
_exptl_crystal_size_mid 0.1
_exptl_crystal_size_min 0.1
_refine_diff_density_max 0.27
_refine_diff_density_min -0.40
_refine_ls_extinction_method none
_refine_ls_goodness_of_fit_obs 1.21
_refine_ls_number_parameters 129
_refine_ls_number_reflns 1083
_refine_ls_R_factor_obs 0.057
_refine_ls_shift/esd_max 0.001
_refine_ls_structure_factor_coef F
_refine_ls_weighting_scheme unit
_refine_ls_wR_factor_obs 0.057
_reflns_number_observed 1083
_reflns_observed_criterion 'F >3\sF'
_cod_data_source_file hu1019.cif
_cod_data_source_block hu1019_structure_1_of_2
_cod_original_cell_volume 403
_cod_original_formula_sum 'C9 H5 N1 O4'
_cod_database_code 2009704

loop_
_space_group_symop_id
_space_group_symop_operation_xyz
1 x,y,z
2 -x,-y,-z

loop_
_atom_site_label
_atom_site_fract_x
_atom_site_fract_y
_atom_site_fract_z
_atom_site_U_iso_or_equiv
N(1) -.2752(5) .1016(5) .8728(4) .039
O(7) -.5096(4) .0167(4) .7674(3) .048
O(8) .0048(5) .2167(5) .8906(4) .059
O(90) .4093(5) .4601(4) .2126(3) .049
O(91) .2815(5) .3917(4) .0273(3) .051
C(1) .1039(6) .3155(5) .3211(4) .020
C(2) -.0558(6) .2589(5) .2822(5) .037
C(3) -.2182(6) .1824(5) .4133(5) .037
C(4) -.2122(6) .1652(5) .5789(4) .032
C(5) -.0530(6) .2237(5) .6162(4) .034
C(6) .1103(6) .2993(5) .4890(5) .035
C(7) -.3559(6) .0852(5) .7460(5) .034
C(8) -.0931(6) .1843(5) .8060(5) .037
C(9) .2790(6) .3953(5) .1790(5) .034
H(6) .2355(6) .3432(5) .5181(5) ?
H(3) -.3442(6) .1379(5) .3860(5) ?
H(1N) -.3447(5) .0559(5) 1.0086(4) ?
H(2) -.0535(6) .2747(5) .1497(5) ?

loop_
_geom_angle_atom_site_label_1
_geom_angle_atom_site_label_2
_geom_angle_atom_site_label_3
_geom_angle
_geom_angle_publ_flag
C(6) C(1) C(2) 122.6(4) yes
C(9) C(1) C(2) 119.6(3) yes
C(9) C(1) C(6) 117.8(3) yes
C(3) C(2) C(1) 120.3(4) yes
C(4) C(3) C(2) 117.5(3) yes
C(7) C(4) C(5) 107.5(3) yes
C(3) C(4) C(5) 121.8(3) yes
C(3) C(4) C(7) 130.6(3) yes
C(6) C(5) C(4) 121.9(3) yes
C(8) C(5) C(4) 107.9(3) yes
C(8) C(5) C(6) 130.1(4) yes
C(5) C(6) C(1) 116.0(3) yes
N(1) C(7) C(4) 106.3(3) yes
N(1) C(7) O(7) 126.2(3) yes
O(7) C(7) C(4) 127.5(5) yes
N(1) C(8) C(5) 106.0(3) yes
N(1) C(8) O(8) 124.9(3) yes
O(8) C(8) C(5) 129.0(4) yes
O(91) C(9) O(90) 124.4(3) yes
O(90) C(9) C(1) 119.3(3) yes
O(91) C(9) C(1) 116.2(3) yes
C(7) N(1) C(8) 112.2(3) yes
H(6) C(6) C(1) 122.1(2) no
H(3) C(3) C(4) 121.0(2) no
H(1N) N(1) C(7) 124.0(2) no
H(2) C(2) C(1) 119.6(2) no
C(5) C(6) H(6) 122.0(2) no
C(2) C(3) H(3) 121.5(2) no
C(8) N(1) H(1N) 123.8(2) no
H(2) C(2) C(3) 120.1(2) no

loop_
_geom_bond_atom_site_label_1
_geom_bond_atom_site_label_2
_geom_bond_distance
_geom_bond_publ_flag
C(1) C(2) 1.389(5) yes
C(2) C(3) 1.393(5) yes
C(3) C(4) 1.369(5) yes
C(4) C(5) 1.388(5) yes
C(5) C(6) 1.380(5) yes
C(6) C(1) 1.392(5) yes
C(7) C(4) 1.496(5) yes
C(7) N(1) 1.373(7) yes
C(7) O(7) 1.204(4) yes
C(8) C(5) 1.485(5) yes
C(8) N(1) 1.393(5) yes
C(8) O(8) 1.204(5) yes
C(9) C(1) 1.497(5) yes
C(9) O(90) 1.237(5) yes
C(9) O(91) 1.288(5) yes
H(6) C(6) 1.080 no
H(1N) N(1) 1.080 no
H(3) C(3) 1.080 no
H(2) C(2) 1.080 no
